data_7016776
loop_
_publ_author_name
'Nemec, Ivan'
'Herchel, Radovan'
'Bo\<ca, Roman'
'Tr\'avn\'i\<cek, Zden\<ek'
'Svoboda, Ingrid'
'Fuess, Hartmut'
'Linert, Wolfgang'

_publ_section_title
;
 Tuning of spin crossover behaviour in iron(iii) complexes involving
 pentadentate Schiff bases and pseudohalides.
;
_journal_issue 39
_journal_name_full 'Dalton transactions (Cambridge, England : 2003)'
_journal_page_first 10090
_journal_page_last 10099
_journal_paper_doi 10.1039/c1dt10696a
_journal_volume 40
_journal_year 2011
_chemical_formula_moiety 'C28 H25 Fe N4 O2 S, C2 H3 N'
_chemical_formula_sum 'C30 H28 Fe N5 O2 S'
_chemical_formula_weight 578.48
_chemical_name_systematic
;
?
;
_space_group_IT_number 9
_symmetry_cell_setting monoclinic
_symmetry_space_group_name_Hall 'C -2yc'
_symmetry_space_group_name_H-M 'C 1 c 1'
_atom_sites_solution_hydrogens geom
_atom_sites_solution_primary direct
_atom_sites_solution_secondary difmap
_audit_creation_method SHELXL-97
_cell_angle_alpha 90.00
_cell_angle_beta 96.143(5)
_cell_angle_gamma 90.00
_cell_formula_units_Z 4
_cell_length_a 11.4020(6)
_cell_length_b 16.8606(9)
_cell_length_c 14.2524(8)
_cell_measurement_reflns_used 3907
_cell_measurement_temperature 150(2)
_cell_measurement_theta_max 27.12
_cell_measurement_theta_min 2.49
_cell_volume 2724.2(3)
_computing_cell_refinement 'CrysAlis RED, Oxford Diffraction Ltd.'
_computing_data_collection 'CrysAlis CCD, Oxford Diffraction Ltd.'
_computing_data_reduction 'CrysAlis RED, Oxford Diffraction Ltd.'
_computing_molecular_graphics 'MERCURY (Macrae et al., 2006)'
_computing_publication_material ' enCIFer (Allen et al., 2004)'
_computing_structure_refinement 'SHELXL97 (Sheldrick, 2008)'
_computing_structure_solution 'SHELXS97 (Sheldrick, 2008)'
_diffrn_ambient_temperature 150(2)
_diffrn_detector_area_resol_mean 8.4012
_diffrn_measured_fraction_theta_full 0.999
_diffrn_measured_fraction_theta_max 0.999
_diffrn_measurement_device_type 'Goniometer KM4/Xcalibur detector: Sapphire2 (large Be window)'
_diffrn_measurement_method
;
Rotation method data acquisition using omega and phi scans
;
_diffrn_radiation_monochromator graphite
_diffrn_radiation_source 'fine-focus sealed tube'
_diffrn_radiation_type MoK\a
_diffrn_radiation_wavelength 0.71073
_diffrn_reflns_av_R_equivalents 0.0165
_diffrn_reflns_av_sigmaI/netI 0.0296
_diffrn_reflns_limit_h_max 13
_diffrn_reflns_limit_h_min -11
_diffrn_reflns_limit_k_max 14
_diffrn_reflns_limit_k_min -20
_diffrn_reflns_limit_l_max 16
_diffrn_reflns_limit_l_min -16
_diffrn_reflns_number 5068
_diffrn_reflns_theta_full 25.00
_diffrn_reflns_theta_max 25.00
_diffrn_reflns_theta_min 2.49
_exptl_absorpt_coefficient_mu 0.668
_exptl_absorpt_correction_T_max 1.000
_exptl_absorpt_correction_T_min 0.904
_exptl_absorpt_correction_type multi-scan
_exptl_absorpt_process_details
;
CrysAlis RED, Oxford Diffraction Ltd.,
Version 1.171.33.5 (release 18-04-2008 CrysAlis171 .NET)
(compiled Apr 18 2008,18:17:43)
Empirical absorption correction using spherical harmonics,
implemented in SCALE3 ABSPACK scaling algorithm
;
_exptl_crystal_colour black
_exptl_crystal_density_diffrn 1.410
_exptl_crystal_density_method 'not measured'
_exptl_crystal_description needle
_exptl_crystal_F_000 1204
_exptl_crystal_size_max 0.3
_exptl_crystal_size_mid 0.12
_exptl_crystal_size_min 0.12
_refine_diff_density_max 0.269
_refine_diff_density_min -0.278
_refine_diff_density_rms 0.044
_refine_ls_abs_structure_details 'Flack H D (1983), Acta Cryst. A39, 876-881'
_refine_ls_abs_structure_Flack 0.005(15)
_refine_ls_extinction_method none
_refine_ls_goodness_of_fit_ref 1.010
_refine_ls_hydrogen_treatment constr
_refine_ls_matrix_type full
_refine_ls_number_parameters 352
_refine_ls_number_reflns 3419
_refine_ls_number_restraints 2
_refine_ls_restrained_S_all 1.010
_refine_ls_R_factor_all 0.0353
_refine_ls_R_factor_gt 0.0305
_refine_ls_shift/su_max 0.001
_refine_ls_shift/su_mean 0.000
_refine_ls_structure_factor_coef Fsqd
_refine_ls_weighting_details 'calc w=1/[\s^2^(Fo^2^)+(0.0480P)^2^+0.0000P] where P=(Fo^2^+2Fc^2^)/3'
_refine_ls_weighting_scheme calc
_refine_ls_wR_factor_gt 0.0701
_refine_ls_wR_factor_ref 0.0719
_reflns_number_gt 3111
_reflns_number_total 3419
_reflns_threshold_expression >2sigma(I)
_cod_data_source_file c1dt10696a.txt
_cod_data_source_block shelxl
_cod_original_sg_symbol_H-M Cc
_cod_database_code 7016776

loop_
_symmetry_equiv_pos_as_xyz
'x, y, z'
'x, -y, z+1/2'
'x+1/2, y+1/2, z'
'x+1/2, -y+1/2, z+1/2'

loop_
_atom_site_label
_atom_site_type_symbol
_atom_site_fract_x
_atom_site_fract_y
_atom_site_fract_z
_atom_site_U_iso_or_equiv
_atom_site_adp_type
_atom_site_occupancy
_atom_site_symmetry_multiplicity
_atom_site_calc_flag
_atom_site_refinement_flags
C1 C 0.3289(3) 0.65314(19) 0.7975(3) 0.0312(8) Uani 1 1 d .
C2 C 0.2346(3) 0.7003(2) 0.8257(3) 0.0417(10) Uani 1 1 d .
H2 H 0.1603 0.6968 0.7920 0.050 Uiso 1 1 calc R
C3 C 0.2514(4) 0.7496(2) 0.9001(3) 0.0472(11) Uani 1 1 d .
H3 H 0.1875 0.7785 0.9171 0.057 Uiso 1 1 calc R
C4 C 0.3629(4) 0.7595(2) 0.9540(3) 0.0408(10) Uani 1 1 d .
C5 C 0.3820(5) 0.8141(2) 1.0296(3) 0.0578(13) Uani 1 1 d .
H5 H 0.3195 0.8451 1.0451 0.069 Uiso 1 1 calc R
C6 C 0.4890(5) 0.8224(3) 1.0798(3) 0.0628(14) Uani 1 1 d .
H6 H 0.5001 0.8598 1.1279 0.075 Uiso 1 1 calc R
C7 C 0.5831(4) 0.7740(2) 1.0588(3) 0.0536(12) Uani 1 1 d .
H7 H 0.6560 0.7784 1.0945 0.064 Uiso 1 1 calc R
C8 C 0.5685(4) 0.7203(2) 0.9860(3) 0.0416(10) Uani 1 1 d .
H8 H 0.6321 0.6892 0.9727 0.050 Uiso 1 1 calc R
C9 C 0.4594(3) 0.7116(2) 0.9314(3) 0.0337(9) Uani 1 1 d .
C10 C 0.4393(3) 0.6559(2) 0.8531(2) 0.0290(8) Uani 1 1 d .
C11 C 0.5234(3) 0.5943(2) 0.8440(2) 0.0289(8) Uani 1 1 d .
H11 H 0.5813 0.5863 0.8942 0.035 Uiso 1 1 calc R
C12 C 0.5922(3) 0.4743(2) 0.7839(3) 0.0326(9) Uani 1 1 d .
H12A H 0.6396 0.4748 0.8446 0.039 Uiso 1 1 calc R
H12B H 0.6447 0.4691 0.7350 0.039 Uiso 1 1 calc R
C13 C 0.5061(4) 0.4043(2) 0.7791(3) 0.0395(9) Uani 1 1 d .
H13A H 0.5496 0.3565 0.7982 0.047 Uiso 1 1 calc R
H13B H 0.4491 0.4133 0.8238 0.047 Uiso 1 1 calc R
C14 C 0.4404(3) 0.3910(2) 0.6825(3) 0.0412(10) Uani 1 1 d .
H14A H 0.4973 0.3843 0.6371 0.049 Uiso 1 1 calc R
H14B H 0.3954 0.3422 0.6835 0.049 Uiso 1 1 calc R
C15 C 0.2999(3) 0.44049(19) 0.5539(3) 0.0378(9) Uani 1 1 d .
H15A H 0.3583 0.4280 0.5114 0.045 Uiso 1 1 calc R
H15B H 0.2469 0.3956 0.5555 0.045 Uiso 1 1 calc R
C16 C 0.2323(3) 0.5130(2) 0.5203(3) 0.0361(9) Uani 1 1 d .
H16A H 0.2034 0.5078 0.4541 0.043 Uiso 1 1 calc R
H16B H 0.1653 0.5206 0.5560 0.043 Uiso 1 1 calc R
C17 C 0.3061(3) 0.6376(2) 0.4741(2) 0.0275(8) Uani 1 1 d .
H17 H 0.2501 0.6329 0.4220 0.033 Uiso 1 1 calc R
C18 C 0.3770(3) 0.70824(19) 0.4804(2) 0.0276(8) Uani 1 1 d .
C19 C 0.3604(3) 0.76633(19) 0.4047(2) 0.0297(8) Uani 1 1 d .
C20 C 0.2767(3) 0.7591(2) 0.3234(3) 0.0348(9) Uani 1 1 d .
H20 H 0.2304 0.7137 0.3162 0.042 Uiso 1 1 calc R
C21 C 0.2623(3) 0.8168(2) 0.2558(3) 0.0387(9) Uani 1 1 d .
H21 H 0.2063 0.8100 0.2040 0.046 Uiso 1 1 calc R
C22 C 0.3311(3) 0.8862(2) 0.2637(3) 0.0436(10) Uani 1 1 d .
H22 H 0.3217 0.9253 0.2175 0.052 Uiso 1 1 calc R
C23 C 0.4124(3) 0.8946(2) 0.3408(3) 0.0459(10) Uani 1 1 d .
H23 H 0.4586 0.9402 0.3464 0.055 Uiso 1 1 calc R
C24 C 0.4282(3) 0.8367(2) 0.4119(3) 0.0351(9) Uani 1 1 d .
C25 C 0.5097(3) 0.8479(2) 0.4935(3) 0.0453(11) Uani 1 1 d .
H25 H 0.5544 0.8941 0.4985 0.054 Uiso 1 1 calc R
C26 C 0.5251(3) 0.7938(2) 0.5645(3) 0.0397(9) Uani 1 1 d .
H26 H 0.5796 0.8037 0.6165 0.048 Uiso 1 1 calc R
C27 C 0.4590(3) 0.7224(2) 0.5601(3) 0.0318(8) Uani 1 1 d .
C28 C 0.6433(3) 0.5084(2) 0.5580(2) 0.0305(8) Uani 1 1 d .
N1 N 0.5250(2) 0.54878(16) 0.7708(2) 0.0276(7) Uani 1 1 d .
N2 N 0.3594(2) 0.45656(16) 0.6509(2) 0.0317(7) Uani 1 1 d .
H1N2 H 0.3018 0.4570 0.6903 0.038 Uiso 1 1 calc R
N3 N 0.3132(3) 0.58020(17) 0.5344(2) 0.0296(7) Uani 1 1 d .
N4 N 0.5560(3) 0.53147(18) 0.5757(2) 0.0338(7) Uani 1 1 d .
O1 O 0.3063(2) 0.60571(14) 0.72462(18) 0.0347(6) Uani 1 1 d .
O2 O 0.4782(2) 0.67628(14) 0.63383(17) 0.0372(6) Uani 1 1 d .
S1 S 0.76934(8) 0.47306(6) 0.53067(7) 0.0436(3) Uani 1 1 d .
Fe01 Fe 0.42615(4) 0.57099(3) 0.65005(3) 0.02812(13) Uani 1 1 d .
C1S C 0.4140(3) 0.8808(3) 0.7602(3) 0.0560(12) Uani 1 1 d .
H3S1 H 0.4128 0.8420 0.8094 0.067 Uiso 1 1 calc R
H1S1 H 0.3879 0.8569 0.7005 0.067 Uiso 1 1 calc R
H2S1 H 0.3625 0.9240 0.7718 0.067 Uiso 1 1 calc R
C2S C 0.5335(4) 0.9105(2) 0.7586(3) 0.0405(9) Uani 1 1 d .
N1S N 0.6290(3) 0.93230(19) 0.7575(2) 0.0483(8) Uani 1 1 d .

loop_
_atom_site_aniso_label
_atom_site_aniso_U_11
_atom_site_aniso_U_22
_atom_site_aniso_U_33
_atom_site_aniso_U_23
_atom_site_aniso_U_13
_atom_site_aniso_U_12
C1 0.031(2) 0.0243(18) 0.041(2) 0.0121(16) 0.0170(17) 0.0029(15)
C2 0.032(2) 0.043(2) 0.052(3) 0.020(2) 0.0165(19) 0.0133(17)
C3 0.053(3) 0.040(2) 0.055(3) 0.015(2) 0.035(2) 0.0242(19)
C4 0.061(3) 0.0221(19) 0.045(2) 0.0090(17) 0.032(2) 0.0084(18)
C5 0.085(4) 0.035(2) 0.062(3) -0.003(2) 0.051(3) 0.007(2)
C6 0.099(4) 0.045(3) 0.053(3) -0.016(2) 0.045(3) -0.016(3)
C7 0.060(3) 0.053(3) 0.053(3) -0.016(2) 0.030(2) -0.028(2)
C8 0.048(3) 0.038(2) 0.044(2) -0.0116(19) 0.025(2) -0.0122(19)
C9 0.041(2) 0.0234(19) 0.041(2) 0.0037(16) 0.0236(18) -0.0029(16)
C10 0.030(2) 0.0265(19) 0.033(2) 0.0040(15) 0.0137(16) 0.0018(15)
C11 0.0235(19) 0.031(2) 0.032(2) 0.0012(16) 0.0030(15) 0.0011(15)
C12 0.038(2) 0.031(2) 0.029(2) 0.0022(16) 0.0048(16) 0.0150(17)
C13 0.051(2) 0.0265(19) 0.043(2) 0.0092(17) 0.0143(19) 0.0095(17)
C14 0.040(2) 0.0205(18) 0.064(3) -0.0008(17) 0.009(2) -0.0006(17)
C15 0.034(2) 0.031(2) 0.049(3) -0.0128(18) 0.0065(18) -0.0116(16)
C16 0.031(2) 0.034(2) 0.042(2) -0.0042(17) 0.0018(17) -0.0089(17)
C17 0.0231(18) 0.0295(18) 0.030(2) -0.0087(16) 0.0031(15) -0.0037(14)
C18 0.0221(18) 0.0303(19) 0.0323(19) -0.0124(15) 0.0109(15) -0.0052(14)
C19 0.0261(19) 0.0284(19) 0.037(2) -0.0066(16) 0.0150(16) -0.0030(15)
C20 0.038(2) 0.030(2) 0.037(2) -0.0025(17) 0.0094(18) -0.0044(17)
C21 0.042(2) 0.039(2) 0.037(2) -0.0028(18) 0.0102(18) 0.0063(18)
C22 0.045(2) 0.033(2) 0.056(3) 0.0036(19) 0.020(2) 0.0074(19)
C23 0.040(2) 0.027(2) 0.074(3) 0.002(2) 0.020(2) -0.0019(17)
C24 0.025(2) 0.031(2) 0.052(2) -0.0054(18) 0.0163(18) -0.0013(15)
C25 0.0232(19) 0.030(2) 0.083(3) -0.011(2) 0.007(2) -0.0083(16)
C26 0.030(2) 0.036(2) 0.054(2) -0.0145(19) 0.0078(18) -0.0076(17)
C27 0.0222(18) 0.036(2) 0.040(2) -0.0139(17) 0.0141(16) -0.0045(15)
C28 0.036(2) 0.0329(19) 0.0229(18) -0.0009(15) 0.0061(16) -0.0090(16)
N1 0.0240(16) 0.0248(15) 0.0349(18) -0.0001(14) 0.0077(13) 0.0034(12)
N2 0.0279(16) 0.0278(15) 0.0416(18) -0.0006(13) 0.0134(14) 0.0010(12)
N3 0.0245(16) 0.0324(17) 0.0328(17) -0.0051(14) 0.0077(14) -0.0098(12)
N4 0.0342(18) 0.0355(17) 0.0313(17) -0.0067(14) 0.0019(14) 0.0100(15)
O1 0.0244(13) 0.0355(13) 0.0452(16) 0.0084(12) 0.0092(11) -0.0007(11)
O2 0.0378(15) 0.0422(15) 0.0327(14) -0.0083(12) 0.0086(12) -0.0188(11)
S1 0.0322(5) 0.0533(7) 0.0467(6) -0.0077(5) 0.0107(4) 0.0061(5)
Fe01 0.0241(2) 0.0345(3) 0.0268(2) 0.0033(2) 0.00742(18) 0.0001(3)
C1S 0.042(3) 0.060(3) 0.068(3) 0.017(2) 0.014(2) -0.002(2)
C2S 0.049(3) 0.033(2) 0.042(2) 0.0068(17) 0.0109(19) 0.0057(18)
N1S 0.043(2) 0.047(2) 0.055(2) -0.0013(16) 0.0071(17) -0.0011(17)

loop_
_atom_type_symbol
_atom_type_description
_atom_type_scat_dispersion_real
_atom_type_scat_dispersion_imag
_atom_type_scat_source
C C 0.0033 0.0016 'International Tables Vol C Tables 4.2.6.8 and 6.1.1.4'
H H 0.0000 0.0000 'International Tables Vol C Tables 4.2.6.8 and 6.1.1.4'
N N 0.0061 0.0033 'International Tables Vol C Tables 4.2.6.8 and 6.1.1.4'
O O 0.0106 0.0060 'International Tables Vol C Tables 4.2.6.8 and 6.1.1.4'
S S 0.1246 0.1234 'International Tables Vol C Tables 4.2.6.8 and 6.1.1.4'
Fe Fe 0.3463 0.8444 'International Tables Vol C Tables 4.2.6.8 and 6.1.1.4'

loop_
_geom_angle_atom_site_label_1
_geom_angle_atom_site_label_2
_geom_angle_atom_site_label_3
_geom_angle
O1 C1 C10 123.4(3)
O1 C1 C2 118.1(3)
C10 C1 C2 118.4(3)
C3 C2 C1 121.2(4)
C3 C2 H2 119.4
C1 C2 H2 119.4
C2 C3 C4 122.8(3)
C2 C3 H3 118.6
C4 C3 H3 118.6
C5 C4 C3 122.9(4)
C5 C4 C9 118.6(4)
C3 C4 C9 118.5(3)
C6 C5 C4 121.8(4)
C6 C5 H5 119.1
C4 C5 H5 119.1
C5 C6 C7 119.5(4)
C5 C6 H6 120.2
C7 C6 H6 120.2
C8 C7 C6 120.7(5)
C8 C7 H7 119.7
C6 C7 H7 119.7
C7 C8 C9 121.1(4)
C7 C8 H8 119.4
C9 C8 H8 119.4
C8 C9 C4 118.3(4)
C8 C9 C10 123.4(3)
C4 C9 C10 118.3(4)
C1 C10 C11 119.4(3)
C1 C10 C9 120.5(3)
C11 C10 C9 119.1(3)
N1 C11 C10 124.8(3)
N1 C11 H11 117.6
C10 C11 H11 117.6
N1 C12 C13 109.2(3)
N1 C12 H12A 109.8
C13 C12 H12A 109.8
N1 C12 H12B 109.8
C13 C12 H12B 109.8
H12A C12 H12B 108.3
C14 C13 C12 114.1(3)
C14 C13 H13A 108.7
C12 C13 H13A 108.7
C14 C13 H13B 108.7
C12 C13 H13B 108.7
H13A C13 H13B 107.6
N2 C14 C13 113.5(3)
N2 C14 H14A 108.9
C13 C14 H14A 108.9
N2 C14 H14B 108.9
C13 C14 H14B 108.9
H14A C14 H14B 107.7
C16 C15 N2 108.3(3)
C16 C15 H15A 110.0
N2 C15 H15A 110.0
C16 C15 H15B 110.0
N2 C15 H15B 110.0
H15A C15 H15B 108.4
N3 C16 C15 107.0(3)
N3 C16 H16A 110.3
C15 C16 H16A 110.3
N3 C16 H16B 110.3
C15 C16 H16B 110.3
H16A C16 H16B 108.6
N3 C17 C18 125.8(3)
N3 C17 H17 117.1
C18 C17 H17 117.1
C27 C18 C17 120.7(3)
C27 C18 C19 120.4(3)
C17 C18 C19 118.9(3)
C24 C19 C20 116.4(3)
C24 C19 C18 118.9(3)
C20 C19 C18 124.6(3)
C21 C20 C19 122.2(3)
C21 C20 H20 118.9
C19 C20 H20 118.9
C20 C21 C22 120.7(4)
C20 C21 H21 119.6
C22 C21 H21 119.6
C23 C22 C21 118.4(4)
C23 C22 H22 120.8
C21 C22 H22 120.8
C22 C23 C24 122.1(4)
C22 C23 H23 119.0
C24 C23 H23 119.0
C23 C24 C19 120.2(4)
C23 C24 C25 121.4(3)
C19 C24 C25 118.4(3)
C26 C25 C24 122.8(3)
C26 C25 H25 118.6
C24 C25 H25 118.6
C25 C26 C27 120.7(4)
C25 C26 H26 119.6
C27 C26 H26 119.6
O2 C27 C18 125.9(3)
O2 C27 C26 115.3(3)
C18 C27 C26 118.8(3)
N4 C28 S1 178.7(3)
C11 N1 C12 117.0(3)
C11 N1 Fe01 121.9(2)
C12 N1 Fe01 120.6(2)
C14 N2 C15 110.6(3)
C14 N2 Fe01 118.7(2)
C15 N2 Fe01 107.06(19)
C14 N2 H1N2 106.6
C15 N2 H1N2 106.6
Fe01 N2 H1N2 106.6
C17 N3 C16 119.8(3)
C17 N3 Fe01 126.9(2)
C16 N3 Fe01 113.4(2)
C28 N4 Fe01 161.4(3)
C1 O1 Fe01 122.4(2)
C27 O2 Fe01 128.9(2)
O2 Fe01 O1 91.88(10)
O2 Fe01 N3 90.53(11)
O1 Fe01 N3 89.94(11)
O2 Fe01 N1 97.24(11)
O1 Fe01 N1 87.08(11)
N3 Fe01 N1 171.75(13)
O2 Fe01 N4 89.32(12)
O1 Fe01 N4 177.62(12)
N3 Fe01 N4 92.10(12)
N1 Fe01 N4 90.73(12)
O2 Fe01 N2 172.95(11)
O1 Fe01 N2 89.85(11)
N3 Fe01 N2 82.63(11)
N1 Fe01 N2 89.67(11)
N4 Fe01 N2 89.20(12)
C2S C1S H3S1 109.5
C2S C1S H1S1 109.5
H3S1 C1S H1S1 109.5
C2S C1S H2S1 109.5
H3S1 C1S H2S1 109.5
H1S1 C1S H2S1 109.5
N1S C2S C1S 178.4(4)

loop_
_geom_bond_atom_site_label_1
_geom_bond_atom_site_label_2
_geom_bond_distance
C1 O1 1.314(4)
C1 C10 1.415(5)
C1 C2 1.428(5)
C2 C3 1.346(5)
C2 H2 0.9300
C3 C4 1.422(6)
C3 H3 0.9300
C4 C5 1.417(6)
C4 C9 1.430(5)
C5 C6 1.354(6)
C5 H5 0.9300
C6 C7 1.405(6)
C6 H6 0.9300
C7 C8 1.374(5)
C7 H7 0.9300
C8 C9 1.403(5)
C8 H8 0.9300
C9 C10 1.457(5)
C10 C11 1.429(5)
C11 N1 1.297(4)
C11 H11 0.9300
C12 N1 1.472(4)
C12 C13 1.533(5)
C12 H12A 0.9700
C12 H12B 0.9700
C13 C14 1.512(5)
C13 H13A 0.9700
C13 H13B 0.9700
C14 N2 1.480(4)
C14 H14A 0.9700
C14 H14B 0.9700
C15 C16 1.497(5)
C15 N2 1.497(4)
C15 H15A 0.9700
C15 H15B 0.9700
C16 N3 1.461(4)
C16 H16A 0.9700
C16 H16B 0.9700
C17 N3 1.291(4)
C17 C18 1.437(4)
C17 H17 0.9300
C18 C27 1.412(4)
C18 C19 1.455(5)
C19 C24 1.414(5)
C19 C20 1.425(5)
C20 C21 1.366(5)
C20 H20 0.9300
C21 C22 1.407(5)
C21 H21 0.9300
C22 C23 1.367(5)
C22 H22 0.9300
C23 C24 1.405(5)
C23 H23 0.9300
C24 C25 1.421(5)
C25 C26 1.360(6)
C25 H25 0.9300
C26 C27 1.418(5)
C26 H26 0.9300
C27 O2 1.307(4)
C28 N4 1.122(4)
C28 S1 1.641(4)
N1 Fe01 1.989(3)
N2 Fe01 2.074(3)
N2 H1N2 0.9100
N3 Fe01 1.986(3)
N4 Fe01 2.024(3)
O1 Fe01 1.910(2)
O2 Fe01 1.894(2)
C1S C2S 1.454(6)
C1S H3S1 0.9600
C1S H1S1 0.9600
C1S H2S1 0.9600
C2S N1S 1.150(5)
